data_2014953
loop_
_publ_author_name
'Matsuo, Yasumitsu'
'Tokoyoda, Yoshihide'
'Hatori, Junko'
'Komukae, Masaru'
'Ikehata, Seiichiro'

_publ_section_title
;
 Thallium selenate (Tl~2~SeO~4~) in a paraelastic phase by X-ray powder
 diffraction
;
_journal_issue 4
_journal_name_full 'Acta Crystallographica Section C'
_journal_page_first i39
_journal_page_last i40
_journal_paper_doi 10.1107/S0108270105003100
_journal_volume 61
_journal_year 2005
_chemical_formula_iupac 'Tl2 Se O4'
_chemical_formula_moiety 'O4 Se1 Tl2'
_chemical_formula_structural 'Tl2 Se O4'
_chemical_formula_sum 'O4 Se Tl2'
_chemical_formula_weight 551.78
_chemical_name_common 'Tl2 Se O4'
_chemical_name_systematic
;
Thallium selenate
;
_space_group_IT_number 194
_symmetry_cell_setting hexagonal
_symmetry_space_group_name_Hall '-P 6c 2c'
_symmetry_space_group_name_H-M 'P 63/m m c'
_atom_type_scat_source 'International Tables for Crystallography (Vol. IV)'
_cell_angle_alpha 90.0
_cell_angle_beta 90.0
_cell_angle_gamma 120.0
_cell_formula_units_Z 2
_cell_length_a 6.2916(2)
_cell_length_b 6.2916(2)
_cell_length_c 8.1964(2)
_cell_measurement_temperature 683
_cell_volume 280.980(14)
_computing_cell_refinement 'RINT Server Software'
_computing_data_collection 'RINT Server Software (Rigaku, 1994)'
_computing_data_reduction 'RINT Server Software'
_computing_molecular_graphics 'ORTEP-3 (Farrugia, 2001)'
_computing_publication_material RIETAN2000
_computing_structure_refinement RIETAN2000
_computing_structure_solution 'RIETAN2000 (Izumi & Ikeda, 2000)'
_diffrn_ambient_temperature 293
_diffrn_measurement_device_type 'Rigaku RINT-2000'
_diffrn_measurement_method \q/2\q
_diffrn_radiation_type 'Cu K\a'
_diffrn_radiation_wavelength 1.54184
_diffrn_reflns_limit_h_max 3
_diffrn_reflns_limit_h_min 0
_diffrn_reflns_limit_k_max 5
_diffrn_reflns_limit_k_min 0
_diffrn_reflns_limit_l_max 8
_diffrn_reflns_limit_l_min 0
_exptl_absorpt_coefficient_mu 115.678
_exptl_absorpt_correction_type none
_exptl_crystal_density_diffrn 6.52(2)
_exptl_crystal_density_meas ?
_exptl_crystal_density_method 'not measured'
_refine_ls_extinction_method none
_refine_ls_goodness_of_fit_ref 1.32
_refine_ls_hydrogen_treatment none
_refine_ls_matrix_type fullcycle
_refine_ls_number_parameters 69
_refine_ls_shift/su_max 0.01
_refine_ls_structure_factor_coef Inet
_cod_data_source_file ty1005.cif
_cod_data_source_block I
_cod_depositor_comments
;
The following automatic conversions were performed:

'_exptl_crystal_density_meas' value 'not measured' was changed to '?'
- the value is perceived as not measured.

Automatic conversion script
Id: cif_fix_values 3008 2015-01-20 13:52:24Z robertas 
;
_cod_original_cell_volume 280.980(10)
_cod_original_sg_symbol_Hall '-P 6 c 2 c'
_cod_original_formula_sum 'O4 Se1 Tl2'
_cod_database_code 2014953

loop_
_symmetry_equiv_pos_site_id
_symmetry_equiv_pos_as_xyz
1 x,y,z
2 -y,x-y,z
3 -x+y,-x,z
4 -x,-y,z+1/2
5 y,-x+y,z+1/2
6 x-y,x,z+1/2
7 y,x,-z
8 x-y,-y,-z
9 -x,-x+y,-z
10 -y,-x,-z+1/2
11 -x+y,y,-z+1/2
12 x,x-y,-z+1/2
13 -x,-y,-z
14 y,-x+y,-z
15 x-y,x,-z
16 x,y,-z+1/2
17 -y,x-y,-z+1/2
18 -x+y,-x,-z+1/2
19 -y,-x,z
20 -x+y,y,z
21 x,x-y,z
22 y,x,z+1/2
23 x-y,-y,z+1/2
24 -x,-x+y,z+1/2

loop_
_atom_site_label
_atom_site_fract_x
_atom_site_fract_y
_atom_site_fract_z
_atom_site_U_iso_or_equiv
_atom_site_thermal_displace_type
_atom_site_occupancy
_atom_site_type_symbol
Tl1 0.0 0.0 0.0 0.093(3) Uiso 1.0 Tl
Tl2 0.3333 0.6667 0.7979(2) 0.084(4) Uiso 0.5 Tl
Se1 0.3333 0.6667 0.2500 0.112(4) Uiso 1.0 Se
O1 0.3333 0.6667 0.4240(5) 0.132(5) Uiso 0.5 O
O2 0.2101(18) 0.7899(18) 0.20000(10) 0.132(7) Uiso 0.5 O

loop_
_geom_angle_atom_site_label_1
_geom_angle_atom_site_label_2
_geom_angle_atom_site_label_3
_geom_angle_site_symmetry_3
_geom_angle
_geom_angle_publ_flag
O1 Se1 O2 . 106.97(5) yes
O2 Se1 O2 20_555 111.85(5) yes

loop_
_geom_bond_atom_site_label_1
_geom_bond_atom_site_label_2
_geom_bond_site_symmetry_2
_geom_bond_distance
_geom_bond_publ_flag
Se1 O1 . 1.426(4) yes
Se1 O2 . 1.404(4) yes
O1 O2 . 2.275(3) yes
O2 O2 20_555 2.326(2) no
Tl2 O1 . 3.065(9) yes
